data_4024064
loop_
_publ_author_name
'Alan R. Katritzky'
'Levan Khelashvili'
'Khanh N. B. Le'
'Prabhu P. Mohapatra'
'Peter J. Steel'

_publ_section_title
;
 Synthesis of o-Sulfamidotriazobenzenes from 1,1'-Sulfonylbis(benzotriazole)
;
_journal_name_full 'Journal of Organic Chemistry'
_journal_page_first 5805
_journal_page_last 5808
_journal_paper_doi 10.1021/jo0705723
_journal_volume 72
_journal_year 2007
_chemical_formula_moiety 'C12 H8 N6 O2 S'
_chemical_formula_sum 'C12 H8 N6 O2 S'
_chemical_formula_weight 300.30
_chemical_name_common 1
_chemical_name_systematic
; 
 ? 
;
_space_group_IT_number 15
_symmetry_cell_setting monoclinic
_symmetry_space_group_name_Hall '-C 2yc'
_symmetry_space_group_name_H-M 'C 1 2/c 1'
_atom_sites_solution_hydrogens geom
_atom_sites_solution_primary direct
_atom_sites_solution_secondary difmap
_audit_creation_method SHELXL-97
_cell_angle_alpha 90.00
_cell_angle_beta 131.117(2)
_cell_angle_gamma 90.00
_cell_formula_units_Z 4
_cell_length_a 20.8895(9)
_cell_length_b 5.2252(2)
_cell_length_c 14.8559(6)
_cell_measurement_reflns_used 8097
_cell_measurement_temperature 103(2)
_cell_measurement_theta_max 28.10
_cell_measurement_theta_min 2.59
_cell_volume 1221.62(9)
_computing_cell_refinement 'Bruker SMART'
_computing_data_collection 'Bruker SMART'
_computing_data_reduction 'Bruker SAINT'
_computing_molecular_graphics 'Bruker SHELXTL'
_computing_publication_material 'Bruker SHELXTL'
_computing_structure_refinement 'SHELXL-97 (Sheldrick, 1997)'
_computing_structure_solution 'SHELXS-97 (Sheldrick, 1990)'
_diffrn_ambient_temperature 103(2)
_diffrn_measured_fraction_theta_full 0.960
_diffrn_measured_fraction_theta_max 0.960
_diffrn_measurement_device_type 'CCD area detector'
_diffrn_measurement_method 'phi and omega scans'
_diffrn_radiation_monochromator graphite
_diffrn_radiation_source 'fine-focus sealed tube'
_diffrn_radiation_type MoK\a
_diffrn_radiation_wavelength 0.71073
_diffrn_reflns_av_R_equivalents 0.0278
_diffrn_reflns_av_sigmaI/netI 0.0126
_diffrn_reflns_limit_h_max 24
_diffrn_reflns_limit_h_min -24
_diffrn_reflns_limit_k_max 6
_diffrn_reflns_limit_k_min -6
_diffrn_reflns_limit_l_max 16
_diffrn_reflns_limit_l_min -15
_diffrn_reflns_number 12281
_diffrn_reflns_theta_full 25.04
_diffrn_reflns_theta_max 25.04
_diffrn_reflns_theta_min 3.64
_exptl_absorpt_coefficient_mu 0.281
_exptl_absorpt_correction_T_max 0.960
_exptl_absorpt_correction_T_min 0.817
_exptl_absorpt_correction_type multi-scan
_exptl_absorpt_process_details sadabs
_exptl_crystal_colour colourless
_exptl_crystal_density_diffrn 1.633
_exptl_crystal_density_method 'not measured'
_exptl_crystal_description plate
_exptl_crystal_F_000 616
_exptl_crystal_size_max 0.31
_exptl_crystal_size_mid 0.27
_exptl_crystal_size_min 0.16
_refine_diff_density_max 0.304
_refine_diff_density_min -0.356
_refine_diff_density_rms 0.042
_refine_ls_extinction_method none
_refine_ls_goodness_of_fit_ref 1.038
_refine_ls_hydrogen_treatment constr
_refine_ls_matrix_type full
_refine_ls_number_parameters 96
_refine_ls_number_reflns 1044
_refine_ls_number_restraints 0
_refine_ls_restrained_S_all 1.038
_refine_ls_R_factor_all 0.0310
_refine_ls_R_factor_gt 0.0263
_refine_ls_shift/su_max 0.000
_refine_ls_shift/su_mean 0.000
_refine_ls_structure_factor_coef Fsqd
_refine_ls_weighting_details 'calc w=1/[\s^2^(Fo^2^)+(0.0270P)^2^+1.9700P] where P=(Fo^2^+2Fc^2^)/3'
_refine_ls_weighting_scheme calc
_refine_ls_wR_factor_gt 0.0647
_refine_ls_wR_factor_ref 0.0680
_reflns_number_gt 936
_reflns_number_total 1044
_reflns_threshold_expression >2sigma(I)
_cod_data_source_file jo0705723si20070322_101416.cif
_cod_data_source_block 3l35
_cod_depositor_comments
;
The following automatic conversions were performed:
'_symmetry_cell_setting' value 'Monoclinic' changed to 'monoclinic'
according to '/home/saulius/struct/CIF-dictionaries/cif_core.dic'
dictionary named 'cif_core.dic' version 2.4.1 from 2010-06-29.

Automatic conversion script
Id: cif_fix_enum 1527 2010-12-29 10:47:43Z saulius 
;
_cod_original_sg_symbol_H-M 'C 2/c'
_cod_database_code 4024064

loop_
_symmetry_equiv_pos_as_xyz
'x, y, z'
'-x, y, -z+1/2'
'x+1/2, y+1/2, z'
'-x+1/2, y+1/2, -z+1/2'
'-x, -y, -z'
'x, -y, z-1/2'
'-x+1/2, -y+1/2, -z'
'x+1/2, -y+1/2, z-1/2'

loop_
_atom_site_label
_atom_site_type_symbol
_atom_site_fract_x
_atom_site_fract_y
_atom_site_fract_z
_atom_site_U_iso_or_equiv
_atom_site_adp_type
_atom_site_occupancy
_atom_site_symmetry_multiplicity
_atom_site_calc_flag
_atom_site_refinement_flags
_atom_site_disorder_assembly
_atom_site_disorder_group
S1 S 0.0000 0.43948(10) 0.2500 0.02020(17) Uani 1 2 d S . .
O1 O 0.01324(7) 0.3134(2) 0.34502(11) 0.0274(3) Uani 1 1 d . . .
N1 N 0.08186(8) 0.6353(2) 0.31042(11) 0.0185(3) Uani 1 1 d . . .
N3 N 0.17103(8) 0.9217(3) 0.44085(11) 0.0204(3) Uani 1 1 d . . .
N2 N 0.12387(8) 0.7383(3) 0.42488(12) 0.0209(3) Uani 1 1 d . . .
C4 C 0.16106(9) 0.9553(3) 0.33944(14) 0.0173(3) Uani 1 1 d . . .
C9 C 0.10295(9) 0.7759(3) 0.25356(14) 0.0169(3) Uani 1 1 d . . .
C8 C 0.07837(10) 0.7641(3) 0.14121(14) 0.0209(4) Uani 1 1 d . . .
H8A H 0.0391 0.6401 0.0835 0.025 Uiso 1 1 calc R . .
C6 C 0.17334(10) 1.1264(3) 0.20417(15) 0.0233(4) Uani 1 1 d . . .
H6A H 0.1965 1.2467 0.1843 0.028 Uiso 1 1 calc R . .
C5 C 0.19820(9) 1.1351(3) 0.31588(14) 0.0210(4) Uani 1 1 d . . .
H5A H 0.2385 1.2567 0.3741 0.025 Uiso 1 1 calc R . .
C7 C 0.11462(10) 0.9442(3) 0.11860(14) 0.0228(4) Uani 1 1 d . . .
H7A H 0.0994 0.9450 0.0426 0.027 Uiso 1 1 calc R . .

loop_
_atom_site_aniso_label
_atom_site_aniso_U_11
_atom_site_aniso_U_22
_atom_site_aniso_U_33
_atom_site_aniso_U_23
_atom_site_aniso_U_13
_atom_site_aniso_U_12
S1 0.0182(3) 0.0145(3) 0.0266(3) 0.000 0.0141(3) 0.000
O1 0.0238(6) 0.0213(6) 0.0357(7) 0.0112(5) 0.0189(6) 0.0044(5)
N1 0.0182(7) 0.0195(7) 0.0175(7) -0.0015(5) 0.0116(6) -0.0019(5)
N3 0.0175(7) 0.0240(7) 0.0180(7) -0.0038(5) 0.0109(6) -0.0004(6)
N2 0.0189(7) 0.0254(7) 0.0171(7) -0.0012(5) 0.0112(6) 0.0018(6)
C4 0.0137(7) 0.0185(8) 0.0156(7) -0.0014(6) 0.0078(6) 0.0026(6)
C9 0.0151(7) 0.0150(8) 0.0198(8) 0.0006(6) 0.0111(7) 0.0020(6)
C8 0.0197(8) 0.0222(8) 0.0171(8) -0.0039(6) 0.0104(7) -0.0008(7)
C6 0.0220(8) 0.0220(9) 0.0286(9) 0.0039(7) 0.0179(7) 0.0015(7)
C5 0.0168(8) 0.0199(8) 0.0234(8) -0.0035(7) 0.0120(7) -0.0018(6)
C7 0.0225(8) 0.0287(9) 0.0174(8) 0.0022(7) 0.0133(7) 0.0037(7)

loop_
_atom_type_symbol
_atom_type_description
_atom_type_scat_dispersion_real
_atom_type_scat_dispersion_imag
_atom_type_scat_source
C C 0.0033 0.0016 'International Tables Vol C Tables 4.2.6.8 and 6.1.1.4'
H H 0.0000 0.0000 'International Tables Vol C Tables 4.2.6.8 and 6.1.1.4'
N N 0.0061 0.0033 'International Tables Vol C Tables 4.2.6.8 and 6.1.1.4'
O O 0.0106 0.0060 'International Tables Vol C Tables 4.2.6.8 and 6.1.1.4'
S S 0.1246 0.1234 'International Tables Vol C Tables 4.2.6.8 and 6.1.1.4'

loop_
_geom_angle_atom_site_label_1
_geom_angle_atom_site_label_2
_geom_angle_atom_site_label_3
_geom_angle
_geom_angle_site_symmetry_1
_geom_angle_site_symmetry_3
_geom_angle_publ_flag
O1 S1 O1 124.31(11) 2 . ?
O1 S1 N1 106.46(6) 2 . ?
O1 S1 N1 107.00(6) . . ?
O1 S1 N1 107.00(6) 2 2 ?
O1 S1 N1 106.46(6) . 2 ?
N1 S1 N1 103.92(9) . 2 ?
C9 N1 N2 109.65(12) . . ?
C9 N1 S1 128.43(11) . . ?
N2 N1 S1 119.34(10) . . ?
N2 N3 C4 110.20(13) . . ?
N3 N2 N1 107.58(13) . . ?
N3 C4 C9 109.06(14) . . ?
N3 C4 C5 129.98(14) . . ?
C9 C4 C5 120.94(15) . . ?
C8 C9 N1 133.81(14) . . ?
C8 C9 C4 122.77(15) . . ?
N1 C9 C4 103.42(14) . . ?
C7 C8 C9 115.72(15) . . ?
C7 C8 H8A 122.1 . . ?
C9 C8 H8A 122.1 . . ?
C5 C6 C7 121.73(15) . . ?
C5 C6 H6A 119.1 . . ?
C7 C6 H6A 119.1 . . ?
C6 C5 C4 116.57(15) . . ?
C6 C5 H5A 121.7 . . ?
C4 C5 H5A 121.7 . . ?
C8 C7 C6 122.25(16) . . ?
C8 C7 H7A 118.9 . . ?
C6 C7 H7A 118.9 . . ?

loop_
_geom_bond_atom_site_label_1
_geom_bond_atom_site_label_2
_geom_bond_distance
_geom_bond_site_symmetry_2
_geom_bond_publ_flag
S1 O1 1.4106(12) 2 ?
S1 O1 1.4106(12) . ?
S1 N1 1.6608(13) . ?
S1 N1 1.6608(13) 2 ?
N1 C9 1.392(2) . ?
N1 N2 1.4101(18) . ?
N3 N2 1.2799(19) . ?
N3 C4 1.390(2) . ?
C4 C9 1.394(2) . ?
C4 C5 1.401(2) . ?
C9 C8 1.388(2) . ?
C8 C7 1.381(2) . ?
C8 H8A 0.9500 . ?
C6 C5 1.376(2) . ?
C6 C7 1.406(2) . ?
C6 H6A 0.9500 . ?
C5 H5A 0.9500 . ?
C7 H7A 0.9500 . ?
